data_2233693
loop_
_publ_author_name
'Wang, Ying-Chun'

_publ_section_title
;
 Bis[<i>N</i>-(2-hydroxybenzyl)adamantan-1-aminium] fluoride
 tetrafluoroborate monohydrate
;
_journal_coeditor_code XU5436
_journal_issue 2
_journal_name_full 'Acta Crystallographica Section E'
_journal_page_first o389
_journal_paper_doi 10.1107/S1600536812000694
_journal_volume 68
_journal_year 2012
_chemical_formula_iupac '2C17 H24 N O +, B F4 -, F -, H2 O'
_chemical_formula_moiety '2(C17 H24 N O +), B F4 -, F -, H2 O'
_chemical_formula_sum 'C34 H50 B F5 N2 O3'
_chemical_formula_weight 640.57
_chemical_name_systematic
;
Bis[<i>N</i>-(2-hydroxybenzyl)adamantan-1-aminium] fluoride tetrafluoroborate
monohydrate
;
_space_group_IT_number 2
_symmetry_cell_setting triclinic
_symmetry_space_group_name_Hall '-P 1'
_symmetry_space_group_name_H-M 'P -1'
_atom_sites_solution_hydrogens geom
_atom_sites_solution_primary direct
_atom_sites_solution_secondary difmap
_audit_creation_method SHELXL-97
_cell_angle_alpha 104.28(3)
_cell_angle_beta 103.20(3)
_cell_angle_gamma 94.54(3)
_cell_formula_units_Z 2
_cell_length_a 9.4546(19)
_cell_length_b 12.532(3)
_cell_length_c 15.394(3)
_cell_measurement_reflns_used 5987
_cell_measurement_temperature 293(2)
_cell_measurement_theta_max 27.48
_cell_measurement_theta_min 3.02
_cell_volume 1703.1(7)
_computing_cell_refinement '<i>CrystalClear</i> (Rigaku, 2005)'
_computing_data_collection '<i>CrystalClear</i> (Rigaku, 2005)'
_computing_data_reduction '<i>CrystalClear</i> (Rigaku, 2005)'
_computing_molecular_graphics '<i>SHELXTL</i> (Sheldrick, 2008)'
_computing_publication_material '<i>SHELXTL</i> (Sheldrick, 2008)'
_computing_structure_refinement '<i>SHELXL97</i> (Sheldrick, 2008)'
_computing_structure_solution '<i>SHELXS97</i> (Sheldrick, 2008)'
_diffrn_ambient_temperature 293(2)
_diffrn_detector_area_resol_mean 13.6612
_diffrn_measured_fraction_theta_full 0.997
_diffrn_measured_fraction_theta_max 0.997
_diffrn_measurement_device_type 'Rigaku Mercury2'
_diffrn_measurement_method 'CCD profile fitting'
_diffrn_radiation_monochromator graphite
_diffrn_radiation_source 'fine-focus sealed tube'
_diffrn_radiation_type MoK\a
_diffrn_radiation_wavelength 0.71073
_diffrn_reflns_av_R_equivalents 0.0782
_diffrn_reflns_av_sigmaI/netI 0.1170
_diffrn_reflns_limit_h_max 11
_diffrn_reflns_limit_h_min -11
_diffrn_reflns_limit_k_max 14
_diffrn_reflns_limit_k_min -14
_diffrn_reflns_limit_l_max 18
_diffrn_reflns_limit_l_min -18
_diffrn_reflns_number 14663
_diffrn_reflns_theta_full 25.00
_diffrn_reflns_theta_max 25.00
_diffrn_reflns_theta_min 3.02
_exptl_absorpt_coefficient_mu 0.097
_exptl_absorpt_correction_type none
_exptl_crystal_colour Colorless
_exptl_crystal_density_diffrn 1.249
_exptl_crystal_density_method 'not measured'
_exptl_crystal_description block
_exptl_crystal_F_000 684
_exptl_crystal_size_max 0.10
_exptl_crystal_size_mid 0.05
_exptl_crystal_size_min 0.05
_refine_diff_density_max 0.338
_refine_diff_density_min -0.360
_refine_ls_extinction_method none
_refine_ls_goodness_of_fit_ref 1.005
_refine_ls_hydrogen_treatment constr
_refine_ls_matrix_type full
_refine_ls_number_parameters 406
_refine_ls_number_reflns 5987
_refine_ls_number_restraints 6
_refine_ls_restrained_S_all 1.005
_refine_ls_R_factor_all 0.1495
_refine_ls_R_factor_gt 0.0738
_refine_ls_shift/su_max 0.000
_refine_ls_shift/su_mean 0.000
_refine_ls_structure_factor_coef Fsqd
_refine_ls_weighting_details 'calc w=1/[\s^2^(Fo^2^)+(0.0941P)^2^+0.0000P] where P=(Fo^2^+2Fc^2^)/3'
_refine_ls_weighting_scheme calc
_refine_ls_wR_factor_gt 0.1882
_refine_ls_wR_factor_ref 0.2209
_reflns_number_gt 2943
_reflns_number_total 5987
_reflns_threshold_expression I>2sigma(I)
_cod_data_source_file xu5436.cif
_cod_data_source_block I
_cod_original_cell_volume 1703.1(6)
_cod_database_code 2233693
_cod_database_fobs_code 2233693

loop_
_symmetry_equiv_pos_as_xyz
'x, y, z'
'-x, -y, -z'

loop_
_atom_site_type_symbol
_atom_site_label
_atom_site_fract_x
_atom_site_fract_y
_atom_site_fract_z
_atom_site_U_iso_or_equiv
_atom_site_adp_type
_atom_site_calc_flag
_atom_site_refinement_flags
_atom_site_occupancy
_atom_site_symmetry_multiplicity
O O2 0.2166(3) 1.1728(2) 0.47603(16) 0.0768(7) Uani d . 1 1
H H2A 0.3013 1.1960 0.5069 0.115 Uiso calc R 1 1
N N2 0.0613(2) 1.02915(18) 0.30531(17) 0.0457(6) Uani d D 1 1
H H2B 0.1500 1.0481 0.3463 0.055 Uiso d RD 1 1
H H2D 0.0719 1.0434 0.2525 0.055 Uiso d RD 1 1
C C1 0.0278(4) 1.2233(3) 0.3748(2) 0.0559(9) Uani d . 1 1
C C2 -0.0385(4) 1.3028(3) 0.3406(3) 0.0823(12) Uani d . 1 1
H H2C -0.1256 1.2820 0.2940 0.099 Uiso calc R 1 1
C C3 0.0221(6) 1.4134(4) 0.3743(4) 0.1035(16) Uani d . 1 1
H H3A -0.0252 1.4669 0.3515 0.124 Uiso calc R 1 1
C C4 0.1489(7) 1.4435(4) 0.4398(4) 0.0999(16) Uani d . 1 1
H H4A 0.1894 1.5182 0.4617 0.120 Uiso calc R 1 1
C C5 0.2210(5) 1.3663(4) 0.4756(3) 0.0836(13) Uani d . 1 1
H H5A 0.3099 1.3878 0.5206 0.100 Uiso calc R 1 1
C C6 0.1572(4) 1.2556(3) 0.4427(3) 0.0623(9) Uani d . 1 1
C C7 -0.0398(4) 1.1038(3) 0.3424(3) 0.0611(9) Uani d . 1 1
H H7A -0.1296 1.0952 0.2942 0.073 Uiso calc R 1 1
H H7B -0.0653 1.0817 0.3936 0.073 Uiso calc R 1 1
C C8 0.0186(3) 0.9063(2) 0.2855(2) 0.0442(7) Uani d . 1 1
C C9 0.1294(4) 0.8504(3) 0.2392(3) 0.0616(9) Uani d . 1 1
H H9A 0.2274 0.8747 0.2800 0.074 Uiso calc R 1 1
H H9B 0.1273 0.8713 0.1823 0.074 Uiso calc R 1 1
C C10 -0.1343(3) 0.8703(3) 0.2206(2) 0.0597(9) Uani d . 1 1
H H10A -0.1380 0.8915 0.1637 0.072 Uiso calc R 1 1
H H10B -0.2056 0.9060 0.2496 0.072 Uiso calc R 1 1
C C11 0.0925(4) 0.7243(3) 0.2173(3) 0.0713(11) Uani d . 1 1
H H11A 0.1639 0.6881 0.1875 0.086 Uiso calc R 1 1
C C12 -0.0605(5) 0.6881(3) 0.1526(3) 0.0790(12) Uani d . 1 1
H H12A -0.0637 0.7090 0.0957 0.095 Uiso calc R 1 1
H H12B -0.0848 0.6079 0.1371 0.095 Uiso calc R 1 1
C C13 -0.1698(4) 0.7428(3) 0.1991(3) 0.0727(11) Uani d . 1 1
H H13A -0.2685 0.7181 0.1575 0.087 Uiso calc R 1 1
C C14 0.0981(4) 0.6935(3) 0.3076(3) 0.0766(11) Uani d . 1 1
H H14A 0.0764 0.6134 0.2950 0.092 Uiso calc R 1 1
H H14B 0.1960 0.7174 0.3487 0.092 Uiso calc R 1 1
C C15 -0.1649(4) 0.7114(3) 0.2891(3) 0.0807(12) Uani d . 1 1
H H15A -0.1909 0.6316 0.2759 0.097 Uiso calc R 1 1
H H15B -0.2353 0.7475 0.3188 0.097 Uiso calc R 1 1
C C16 -0.0107(4) 0.7479(3) 0.3536(3) 0.0708(11) Uani d . 1 1
H H16A -0.0072 0.7268 0.4112 0.085 Uiso calc R 1 1
C C17 0.0250(4) 0.8748(3) 0.3757(2) 0.0614(9) Uani d . 1 1
H H17A -0.0454 0.9102 0.4059 0.074 Uiso calc R 1 1
H H17B 0.1222 0.8999 0.4174 0.074 Uiso calc R 1 1
O O1 0.1598(2) -0.01917(18) -0.04354(16) 0.0671(7) Uani d . 1 1
H H1A 0.0796 -0.0455 -0.0799 0.101 Uiso calc R 1 1
N N1 0.3591(3) 0.12722(18) 0.15517(16) 0.0458(6) Uani d D 1 1
H H1B 0.3973 0.1208 0.2125 0.055 Uiso d RD 1 1
H H1C 0.2626 0.1027 0.1428 0.055 Uiso d RD 1 1
C C18 0.3497(3) -0.0654(2) 0.0606(2) 0.0474(8) Uani d . 1 1
C C19 0.2181(4) -0.0990(2) -0.0076(2) 0.0493(8) Uani d . 1 1
C C20 0.1529(4) -0.2079(3) -0.0355(2) 0.0622(9) Uani d . 1 1
H H20A 0.0652 -0.2300 -0.0816 0.075 Uiso calc R 1 1
C C21 0.2177(5) -0.2837(3) 0.0049(3) 0.0766(12) Uani d . 1 1
H H21A 0.1726 -0.3573 -0.0135 0.092 Uiso calc R 1 1
C C22 0.3476(5) -0.2532(3) 0.0719(3) 0.0759(12) Uani d . 1 1
H H22A 0.3912 -0.3054 0.0986 0.091 Uiso calc R 1 1
C C23 0.4205(3) 0.0525(2) 0.0859(2) 0.0514(8) Uani d . 1 1
H H23A 0.4063 0.0782 0.0304 0.062 Uiso calc R 1 1
H H23B 0.5252 0.0565 0.1112 0.062 Uiso calc R 1 1
C C24 0.3909(3) 0.2505(2) 0.1669(2) 0.0470(8) Uani d . 1 1
C C25 0.4134(4) -0.1434(3) 0.0993(2) 0.0592(9) Uani d . 1 1
H H25A 0.5019 -0.1221 0.1447 0.071 Uiso calc R 1 1
C C26 0.5540(4) 0.2863(3) 0.1827(3) 0.0670(10) Uani d . 1 1
H H26A 0.5866 0.2486 0.1293 0.080 Uiso calc R 1 1
H H26B 0.6087 0.2668 0.2366 0.080 Uiso calc R 1 1
C C27 0.5349(6) 0.4692(3) 0.2807(3) 0.1109(17) Uani d . 1 1
H H27A 0.5549 0.5491 0.2911 0.133 Uiso calc R 1 1
H H27B 0.5902 0.4504 0.3349 0.133 Uiso calc R 1 1
C C28 0.5812(4) 0.4116(3) 0.1977(3) 0.0825(12) Uani d . 1 1
H H28A 0.6863 0.4351 0.2073 0.099 Uiso calc R 1 1
C C29 0.4980(5) 0.4424(3) 0.1150(3) 0.0837(13) Uani d . 1 1
H H29A 0.5307 0.4069 0.0610 0.100 Uiso calc R 1 1
H H29B 0.5165 0.5223 0.1250 0.100 Uiso calc R 1 1
C C30 0.2869(6) 0.4637(3) 0.1814(5) 0.124(2) Uani d . 1 1
H H30A 0.1828 0.4406 0.1716 0.149 Uiso calc R 1 1
H H30B 0.3028 0.5436 0.1906 0.149 Uiso calc R 1 1
C C31 0.3359(5) 0.4061(3) 0.0979(3) 0.0877(13) Uani d . 1 1
H H31A 0.2821 0.4262 0.0432 0.105 Uiso calc R 1 1
C C32 0.3073(4) 0.2796(3) 0.0817(3) 0.0702(11) Uani d . 1 1
H H32A 0.2031 0.2554 0.0702 0.084 Uiso calc R 1 1
H H32B 0.3393 0.2423 0.0280 0.084 Uiso calc R 1 1
C C33 0.3429(5) 0.3085(3) 0.2515(3) 0.0847(13) Uani d . 1 1
H H33A 0.3965 0.2885 0.3055 0.102 Uiso calc R 1 1
H H33B 0.2389 0.2856 0.2425 0.102 Uiso calc R 1 1
C C34 0.3730(7) 0.4347(3) 0.2667(4) 0.114(2) Uani d . 1 1
H H34A 0.3422 0.4732 0.3214 0.136 Uiso calc R 1 1
F F1 0.6340(4) 0.1272(5) 0.4430(3) 0.258(3) Uani d . 1 1
F F2 0.5834(7) -0.0399(5) 0.3596(4) 0.286(4) Uani d . 1 1
F F3 0.4169(3) 0.0710(3) 0.3459(2) 0.1287(10) Uani d . 1 1
F F4 0.6105(3) 0.0848(3) 0.2942(2) 0.1330(11) Uani d . 1 1
B B1 0.5602(7) 0.0654(7) 0.3648(5) 0.112(2) Uani d . 1 1
O O3W 0.4910(3) 0.2203(3) 0.5815(2) 0.1357(13) Uani d D 1 1
H H3C 0.5421 0.1997 0.5458 0.204 Uiso d RD 1 1
H H3B 0.4798 0.1802 0.6150 0.204 Uiso d RD 1 1
F F5 0.08538(18) 0.08174(14) 0.15565(12) 0.0593(5) Uani d . 1 1

loop_
_atom_site_aniso_label
_atom_site_aniso_U_11
_atom_site_aniso_U_22
_atom_site_aniso_U_33
_atom_site_aniso_U_12
_atom_site_aniso_U_13
_atom_site_aniso_U_23
O2 0.0752(17) 0.0827(18) 0.0604(16) 0.0041(14) 0.0026(13) 0.0132(14)
N2 0.0396(14) 0.0525(16) 0.0467(16) 0.0023(12) 0.0168(12) 0.0129(13)
C1 0.061(2) 0.051(2) 0.062(2) 0.0100(18) 0.0286(19) 0.0148(18)
C2 0.076(3) 0.064(3) 0.115(4) 0.021(2) 0.036(3) 0.027(3)
C3 0.121(4) 0.070(3) 0.144(5) 0.026(3) 0.061(4) 0.043(3)
C4 0.130(5) 0.054(3) 0.125(5) 0.001(3) 0.070(4) 0.009(3)
C5 0.100(3) 0.070(3) 0.065(3) -0.015(3) 0.030(2) -0.011(2)
C6 0.074(3) 0.061(2) 0.053(2) 0.010(2) 0.027(2) 0.008(2)
C7 0.050(2) 0.060(2) 0.077(2) 0.0087(17) 0.0245(18) 0.0161(19)
C8 0.0399(17) 0.0446(18) 0.0499(19) 0.0008(14) 0.0158(15) 0.0139(15)
C9 0.064(2) 0.059(2) 0.077(3) 0.0148(17) 0.036(2) 0.0271(19)
C10 0.049(2) 0.057(2) 0.065(2) -0.0002(16) 0.0062(17) 0.0116(18)
C11 0.088(3) 0.056(2) 0.089(3) 0.021(2) 0.051(3) 0.025(2)
C12 0.113(4) 0.051(2) 0.067(3) 0.000(2) 0.025(3) 0.008(2)
C13 0.059(2) 0.063(2) 0.079(3) -0.0082(18) 0.004(2) 0.007(2)
C14 0.084(3) 0.062(2) 0.098(3) 0.017(2) 0.033(2) 0.037(2)
C15 0.085(3) 0.058(2) 0.111(4) -0.003(2) 0.051(3) 0.025(2)
C16 0.089(3) 0.071(2) 0.070(3) 0.008(2) 0.033(2) 0.039(2)
C17 0.068(2) 0.068(2) 0.051(2) -0.0004(18) 0.0171(18) 0.0224(18)
O1 0.0626(15) 0.0603(14) 0.0734(17) 0.0008(12) 0.0021(13) 0.0258(13)
N1 0.0434(14) 0.0490(15) 0.0448(15) 0.0015(12) 0.0140(12) 0.0112(12)
C18 0.051(2) 0.0438(18) 0.053(2) 0.0091(15) 0.0253(17) 0.0122(16)
C19 0.056(2) 0.0450(19) 0.050(2) 0.0055(16) 0.0205(17) 0.0141(17)
C20 0.063(2) 0.054(2) 0.066(2) -0.0025(18) 0.0250(19) 0.0059(19)
C21 0.098(3) 0.045(2) 0.100(3) 0.009(2) 0.059(3) 0.014(2)
C22 0.092(3) 0.063(3) 0.098(3) 0.034(2) 0.050(3) 0.039(2)
C23 0.0465(19) 0.0520(19) 0.059(2) 0.0082(15) 0.0235(17) 0.0115(17)
C24 0.0460(18) 0.0439(18) 0.050(2) 0.0024(14) 0.0181(15) 0.0067(15)
C25 0.061(2) 0.055(2) 0.071(2) 0.0196(18) 0.0279(19) 0.0212(19)
C26 0.050(2) 0.062(2) 0.084(3) -0.0023(17) 0.0122(19) 0.018(2)
C27 0.151(5) 0.062(3) 0.100(4) -0.032(3) 0.039(4) -0.006(3)
C28 0.069(3) 0.058(2) 0.110(4) -0.0161(19) 0.026(3) 0.009(3)
C29 0.110(4) 0.049(2) 0.110(4) 0.010(2) 0.059(3) 0.026(2)
C30 0.115(4) 0.051(3) 0.228(7) 0.025(3) 0.096(5) 0.027(4)
C31 0.104(3) 0.058(2) 0.108(4) 0.026(2) 0.024(3) 0.033(2)
C32 0.066(2) 0.056(2) 0.084(3) 0.0081(18) 0.005(2) 0.025(2)
C33 0.122(4) 0.054(2) 0.086(3) 0.000(2) 0.065(3) 0.000(2)
C34 0.182(6) 0.058(3) 0.122(4) 0.006(3) 0.107(4) 0.002(3)
F1 0.120(3) 0.491(9) 0.084(2) -0.005(4) -0.011(2) -0.014(4)
F2 0.337(7) 0.333(7) 0.349(8) 0.201(6) 0.168(7) 0.262(7)
F3 0.0670(17) 0.177(3) 0.129(2) 0.0101(17) 0.0298(16) 0.017(2)
F4 0.0848(18) 0.216(3) 0.121(2) 0.0286(19) 0.0281(17) 0.083(2)
B1 0.079(4) 0.179(7) 0.095(5) 0.044(4) 0.020(4) 0.066(5)
O3W 0.094(2) 0.161(3) 0.121(3) 0.010(2) -0.001(2) 0.013(2)
F5 0.0519(11) 0.0727(12) 0.0573(12) 0.0026(9) 0.0173(9) 0.0241(10)

loop_
_atom_type_symbol
_atom_type_description
_atom_type_scat_dispersion_real
_atom_type_scat_dispersion_imag
_atom_type_scat_source
C C 0.0033 0.0016 'International Tables Vol C Tables 4.2.6.8 and 6.1.1.4'
H H 0.0000 0.0000 'International Tables Vol C Tables 4.2.6.8 and 6.1.1.4'
B B 0.0013 0.0007 'International Tables Vol C Tables 4.2.6.8 and 6.1.1.4'
F F 0.0171 0.0103 'International Tables Vol C Tables 4.2.6.8 and 6.1.1.4'
N N 0.0061 0.0033 'International Tables Vol C Tables 4.2.6.8 and 6.1.1.4'
O O 0.0106 0.0060 'International Tables Vol C Tables 4.2.6.8 and 6.1.1.4'

loop_
_geom_angle_atom_site_label_1
_geom_angle_atom_site_label_2
_geom_angle_atom_site_label_3
_geom_angle
C6 O2 H2A 109.5
C8 N2 C7 117.7(2)
C8 N2 H2B 107.9
C7 N2 H2B 107.9
C8 N2 H2D 107.9
C7 N2 H2D 107.9
H2B N2 H2D 107.2
C2 C1 C6 118.6(3)
C2 C1 C7 121.6(4)
C6 C1 C7 119.8(3)
C1 C2 C3 120.8(4)
C1 C2 H2C 119.6
C3 C2 H2C 119.6
C4 C3 C2 119.9(5)
C4 C3 H3A 120.1
C2 C3 H3A 120.1
C3 C4 C5 121.4(4)
C3 C4 H4A 119.3
C5 C4 H4A 119.3
C4 C5 C6 118.2(4)
C4 C5 H5A 120.9
C6 C5 H5A 120.9
O2 C6 C1 116.0(3)
O2 C6 C5 123.0(4)
C1 C6 C5 121.0(4)
C1 C7 N2 112.0(2)
C1 C7 H7A 109.2
N2 C7 H7A 109.2
C1 C7 H7B 109.2
N2 C7 H7B 109.2
H7A C7 H7B 107.9
N2 C8 C10 110.3(2)
N2 C8 C9 106.9(2)
C10 C8 C9 109.7(3)
N2 C8 C17 110.1(2)
C10 C8 C17 110.5(2)
C9 C8 C17 109.3(3)
C8 C9 C11 109.7(2)
C8 C9 H9A 109.7
C11 C9 H9A 109.7
C8 C9 H9B 109.7
C11 C9 H9B 109.7
H9A C9 H9B 108.2
C8 C10 C13 108.0(3)
C8 C10 H10A 110.1
C13 C10 H10A 110.1
C8 C10 H10B 110.1
C13 C10 H10B 110.1
H10A C10 H10B 108.4
C12 C11 C14 110.2(3)
C12 C11 C9 108.8(3)
C14 C11 C9 108.7(3)
C12 C11 H11A 109.7
C14 C11 H11A 109.7
C9 C11 H11A 109.7
C13 C12 C11 109.5(3)
C13 C12 H12A 109.8
C11 C12 H12A 109.8
C13 C12 H12B 109.8
C11 C12 H12B 109.8
H12A C12 H12B 108.2
C12 C13 C15 110.3(3)
C12 C13 C10 109.8(3)
C15 C13 C10 109.2(3)
C12 C13 H13A 109.2
C15 C13 H13A 109.2
C10 C13 H13A 109.2
C16 C14 C11 110.2(3)
C16 C14 H14A 109.6
C11 C14 H14A 109.6
C16 C14 H14B 109.6
C11 C14 H14B 109.6
H14A C14 H14B 108.1
C13 C15 C16 109.5(3)
C13 C15 H15A 109.8
C16 C15 H15A 109.8
C13 C15 H15B 109.8
C16 C15 H15B 109.8
H15A C15 H15B 108.2
C14 C16 C15 109.9(3)
C14 C16 C17 109.9(3)
C15 C16 C17 108.5(3)
C14 C16 H16A 109.5
C15 C16 H16A 109.5
C17 C16 H16A 109.5
C8 C17 C16 108.9(3)
C8 C17 H17A 109.9
C16 C17 H17A 109.9
C8 C17 H17B 109.9
C16 C17 H17B 109.9
H17A C17 H17B 108.3
C19 O1 H1A 109.5
C23 N1 C24 116.8(2)
C23 N1 H1B 110.6
C24 N1 H1B 103.1
C23 N1 H1C 107.9
C24 N1 H1C 112.9
H1B N1 H1C 104.9
C25 C18 C19 118.7(3)
C25 C18 C23 122.4(3)
C19 C18 C23 118.9(3)
O1 C19 C20 122.9(3)
O1 C19 C18 116.5(3)
C20 C19 C18 120.6(3)
C21 C20 C19 119.6(4)
C21 C20 H20A 120.2
C19 C20 H20A 120.2
C22 C21 C20 121.1(3)
C22 C21 H21A 119.4
C20 C21 H21A 119.4
C21 C22 C25 119.0(4)
C21 C22 H22A 120.5
C25 C22 H22A 120.5
C18 C23 N1 112.1(2)
C18 C23 H23A 109.2
N1 C23 H23A 109.2
C18 C23 H23B 109.2
N1 C23 H23B 109.2
H23A C23 H23B 107.9
N1 C24 C33 106.8(2)
N1 C24 C32 110.1(3)
C33 C24 C32 110.7(3)
N1 C24 C26 110.7(2)
C33 C24 C26 109.1(3)
C32 C24 C26 109.4(3)
C18 C25 C22 121.0(4)
C18 C25 H25A 119.5
C22 C25 H25A 119.5
C24 C26 C28 108.7(3)
C24 C26 H26A 109.9
C28 C26 H26A 109.9
C24 C26 H26B 109.9
C28 C26 H26B 109.9
H26A C26 H26B 108.3
C28 C27 C34 109.7(4)
C28 C27 H27A 109.7
C34 C27 H27A 109.7
C28 C27 H27B 109.7
C34 C27 H27B 109.7
H27A C27 H27B 108.2
C27 C28 C29 109.5(4)
C27 C28 C26 109.9(3)
C29 C28 C26 110.3(3)
C27 C28 H28A 109.0
C29 C28 H28A 109.0
C26 C28 H28A 109.0
C28 C29 C31 110.2(3)
C28 C29 H29A 109.6
C31 C29 H29A 109.6
C28 C29 H29B 109.6
C31 C29 H29B 109.6
H29A C29 H29B 108.1
C31 C30 C34 109.7(4)
C31 C30 H30A 109.7
C34 C30 H30A 109.7
C31 C30 H30B 109.7
C34 C30 H30B 109.7
H30A C30 H30B 108.2
C30 C31 C29 108.8(4)
C30 C31 C32 109.8(3)
C29 C31 C32 109.4(3)
C30 C31 H31A 109.6
C29 C31 H31A 109.6
C32 C31 H31A 109.6
C24 C32 C31 108.7(3)
C24 C32 H32A 109.9
C31 C32 H32A 109.9
C24 C32 H32B 109.9
C31 C32 H32B 109.9
H32A C32 H32B 108.3
C24 C33 C34 109.0(3)
C24 C33 H33A 109.9
C34 C33 H33A 109.9
C24 C33 H33B 109.9
C34 C33 H33B 109.9
H33A C33 H33B 108.3
C27 C34 C30 109.5(4)
C27 C34 C33 109.3(4)
C30 C34 C33 108.7(4)
C27 C34 H34A 109.8
C30 C34 H34A 109.8
C33 C34 H34A 109.8
F1 B1 F3 114.8(6)
F1 B1 F2 108.8(6)
F3 B1 F2 110.1(7)
F1 B1 F4 112.5(7)
F3 B1 F4 108.1(5)
F2 B1 F4 101.8(6)
H3C O3W H3B 115.9

loop_
_geom_bond_atom_site_label_1
_geom_bond_atom_site_label_2
_geom_bond_distance
O2 C6 1.370(4)
O2 H2A 0.8200
N2 C8 1.496(3)
N2 C7 1.498(4)
N2 H2B 0.9000
N2 H2D 0.9000
C1 C2 1.368(5)
C1 C6 1.372(5)
C1 C7 1.495(4)
C2 C3 1.379(5)
C2 H2C 0.9300
C3 C4 1.336(7)
C3 H3A 0.9300
C4 C5 1.379(6)
C4 H4A 0.9300
C5 C6 1.388(5)
C5 H5A 0.9300
C7 H7A 0.9700
C7 H7B 0.9700
C8 C10 1.519(4)
C8 C9 1.520(4)
C8 C17 1.525(4)
C9 C11 1.526(4)
C9 H9A 0.9700
C9 H9B 0.9700
C10 C13 1.543(4)
C10 H10A 0.9700
C10 H10B 0.9700
C11 C12 1.518(5)
C11 C14 1.522(5)
C11 H11A 0.9800
C12 C13 1.502(5)
C12 H12A 0.9700
C12 H12B 0.9700
C13 C15 1.523(5)
C13 H13A 0.9800
C14 C16 1.494(5)
C14 H14A 0.9700
C14 H14B 0.9700
C15 C16 1.527(5)
C15 H15A 0.9700
C15 H15B 0.9700
C16 C17 1.534(4)
C16 H16A 0.9800
C17 H17A 0.9700
C17 H17B 0.9700
O1 C19 1.354(3)
O1 H1A 0.8200
N1 C23 1.492(3)
N1 C24 1.508(3)
N1 H1B 0.9001
N1 H1C 0.9001
C18 C25 1.375(4)
C18 C19 1.389(4)
C18 C23 1.491(4)
C19 C20 1.372(4)
C20 C21 1.370(5)
C20 H20A 0.9300
C21 C22 1.368(5)
C21 H21A 0.9300
C22 C25 1.384(5)
C22 H22A 0.9300
C23 H23A 0.9700
C23 H23B 0.9700
C24 C33 1.512(4)
C24 C32 1.512(4)
C24 C26 1.518(4)
C25 H25A 0.9300
C26 C28 1.522(4)
C26 H26A 0.9700
C26 H26B 0.9700
C27 C28 1.483(5)
C27 C34 1.509(7)
C27 H27A 0.9700
C27 H27B 0.9700
C28 C29 1.490(5)
C28 H28A 0.9800
C29 C31 1.506(5)
C29 H29A 0.9700
C29 H29B 0.9700
C30 C31 1.502(6)
C30 C34 1.522(7)
C30 H30A 0.9700
C30 H30B 0.9700
C31 C32 1.534(5)
C31 H31A 0.9800
C32 H32A 0.9700
C32 H32B 0.9700
C33 C34 1.533(5)
C33 H33A 0.9700
C33 H33B 0.9700
C34 H34A 0.9800
F1 B1 1.268(8)
F2 B1 1.341(8)
F3 B1 1.331(6)
F4 B1 1.347(6)
O3W H3C 0.8214
O3W H3B 0.8203

loop_
_geom_hbond_atom_site_label_D
_geom_hbond_atom_site_label_H
_geom_hbond_atom_site_label_A
_geom_hbond_site_symmetry_A
_geom_hbond_distance_DH
_geom_hbond_distance_HA
_geom_hbond_distance_DA
_geom_hbond_angle_DHA
N1 H1B F3 . 0.90 2.26 3.125(4) 160.5
N1 H1B F4 . 0.90 2.26 2.992(4) 138.0
N1 H1C F5 . 0.90 1.74 2.607(3) 161.3
N2 H2B O2 . 0.90 2.13 2.791(3) 129.1
N2 H2B F3 1_565 0.90 2.52 3.251(3) 138.8
N2 H2D F5 1_565 0.90 1.70 2.600(3) 174.6
O1 H1A F5 2 0.82 1.67 2.487(3) 172.2
O2 H2A O3W 1_565 0.82 1.85 2.660(4) 168.2
O3W H3B F2 2_656 0.82 1.97 2.733(6) 154.7
O3W H3C F1 . 0.82 2.03 2.842(6) 169.0
